data_4121118
loop_
_publ_author_name
'Dawei Feng'
'Wan-Chun Chung'
'Zhangwen Wei'
'Zhi-Yuan Gu'
'Hai-Long Jiang'
'Ying-Pin Chen'
'Donald J. Darensbourg'
'Hong-Cai Zhou'

_publ_section_title
;
 Construction of Ultrastable Porphyrin Zr Metal-Organic Frameworks through
 Linker Elimination
;
_journal_name_full 'Journal of the American Chemical Society'
_journal_page_first 17105
_journal_page_last 17110
_journal_paper_doi 10.1021/ja408084j
_journal_volume 135
_journal_year 2013
_chemical_formula_moiety 'C144 H72 N12 Ni3 O64 Zr12'
_chemical_formula_sum 'C144 H72 N12 Ni3 O64 Zr12'
_chemical_formula_weight 4264.91
_chemical_name_common PCN224Ni
_chemical_name_systematic
; 
 ? 
;
_space_group_IT_number 229
_symmetry_cell_setting cubic
_symmetry_space_group_name_Hall '-I 4 2 3'
_symmetry_space_group_name_H-M 'I m -3 m'
_atom_sites_solution_hydrogens geom
_atom_sites_solution_primary direct
_atom_sites_solution_secondary difmap
_audit_creation_method SHELXL-97
_cell_angle_alpha 90.00
_cell_angle_beta 90.00
_cell_angle_gamma 90.00
_cell_formula_units_Z 4
_cell_length_a 38.512(2)
_cell_length_b 38.512(2)
_cell_length_c 38.512(2)
_cell_measurement_reflns_used 6970
_cell_measurement_temperature 110(2)
_cell_measurement_theta_max 19.43
_cell_measurement_theta_min 2.24
_cell_volume 57120(5)
_computing_cell_refinement 'Bruker SAINT'
_computing_data_collection 'Bruker APEX2'
_computing_data_reduction 'Bruker SAINT'
_computing_molecular_graphics 'Bruker SHELXTL'
_computing_publication_material 'Bruker SHELXTL'
_computing_structure_refinement 'SHELXL-97 (Sheldrick, 2008)'
_computing_structure_solution 'SHELXS-97 (Sheldrick, 2008)'
_diffrn_ambient_temperature 110(2)
_diffrn_measured_fraction_theta_full 0.999
_diffrn_measured_fraction_theta_max 0.999
_diffrn_measurement_device_type 'Bruker APEX-II CCD'
_diffrn_measurement_method '\f and \w scans'
_diffrn_radiation_monochromator graphite
_diffrn_radiation_source 'fine-focus sealed tube'
_diffrn_radiation_type MoK\a
_diffrn_radiation_wavelength 0.71073
_diffrn_reflns_av_R_equivalents 0.0786
_diffrn_reflns_av_sigmaI/netI 0.0349
_diffrn_reflns_limit_h_max 44
_diffrn_reflns_limit_h_min -42
_diffrn_reflns_limit_k_max 46
_diffrn_reflns_limit_k_min -43
_diffrn_reflns_limit_l_max 13
_diffrn_reflns_limit_l_min -46
_diffrn_reflns_number 73944
_diffrn_reflns_theta_full 25.66
_diffrn_reflns_theta_max 25.66
_diffrn_reflns_theta_min 1.67
_exptl_absorpt_coefficient_mu 0.332
_exptl_absorpt_correction_T_max 0.7453
_exptl_absorpt_correction_T_min 0.6497
_exptl_absorpt_correction_type multi-scan
_exptl_absorpt_process_details 'SADABS (Sheldrick, 2008)'
_exptl_crystal_colour 'Dark red'
_exptl_crystal_density_diffrn 0.496
_exptl_crystal_density_meas ?
_exptl_crystal_description cubic
_exptl_crystal_F_000 8384
_exptl_crystal_size_max 0.1
_exptl_crystal_size_mid 0.08
_exptl_crystal_size_min 0.08
_refine_diff_density_max 0.981
_refine_diff_density_min -0.862
_refine_diff_density_rms 0.049
_refine_ls_extinction_method none
_refine_ls_goodness_of_fit_ref 1.140
_refine_ls_hydrogen_treatment mixed
_refine_ls_matrix_type full
_refine_ls_number_parameters 98
_refine_ls_number_reflns 5052
_refine_ls_number_restraints 0
_refine_ls_restrained_S_all 1.140
_refine_ls_R_factor_all 0.0887
_refine_ls_R_factor_gt 0.0631
_refine_ls_shift/su_max 0.000
_refine_ls_shift/su_mean 0.000
_refine_ls_structure_factor_coef Fsqd
_refine_ls_weighting_details 'calc w=1/[\s^2^(Fo^2^)+(0.1162P)^2^+1.2617P] where P=(Fo^2^+2Fc^2^)/3'
_refine_ls_weighting_scheme calc
_refine_ls_wR_factor_gt 0.1862
_refine_ls_wR_factor_ref 0.2007
_reflns_number_gt 3514
_reflns_number_total 5052
_reflns_threshold_expression >2sigma(I)
_cod_data_source_file ja408084j_si_003.cif
_cod_data_source_block e:\xray\pcn224~1\pcn224~2\work\1
_cod_depositor_comments
;
The following automatic conversions were performed:

'_exptl_crystal_density_meas' value 'not measued' was changed to '?'
- the value is perceived as not measured.

Automatic conversion script
Id: cif_fix_values 3008 2015-01-20 13:52:24Z robertas 
;
_cod_database_code 4121118

loop_
_symmetry_equiv_pos_as_xyz
'x, y, z'
'-y, x, z'
'-x, -y, z'
'y, -x, z'
'x, -z, y'
'x, -y, -z'
'x, z, -y'
'z, y, -x'
'-x, y, -z'
'-z, y, x'
'z, x, y'
'y, z, x'
'-y, -z, x'
'z, -x, -y'
'-y, z, -x'
'-z, -x, y'
'-z, x, -y'
'y, -z, -x'
'y, x, -z'
'-y, -x, -z'
'-x, z, y'
'-x, -z, -y'
'z, -y, x'
'-z, -y, -x'
'x+1/2, y+1/2, z+1/2'
'-y+1/2, x+1/2, z+1/2'
'-x+1/2, -y+1/2, z+1/2'
'y+1/2, -x+1/2, z+1/2'
'x+1/2, -z+1/2, y+1/2'
'x+1/2, -y+1/2, -z+1/2'
'x+1/2, z+1/2, -y+1/2'
'z+1/2, y+1/2, -x+1/2'
'-x+1/2, y+1/2, -z+1/2'
'-z+1/2, y+1/2, x+1/2'
'z+1/2, x+1/2, y+1/2'
'y+1/2, z+1/2, x+1/2'
'-y+1/2, -z+1/2, x+1/2'
'z+1/2, -x+1/2, -y+1/2'
'-y+1/2, z+1/2, -x+1/2'
'-z+1/2, -x+1/2, y+1/2'
'-z+1/2, x+1/2, -y+1/2'
'y+1/2, -z+1/2, -x+1/2'
'y+1/2, x+1/2, -z+1/2'
'-y+1/2, -x+1/2, -z+1/2'
'-x+1/2, z+1/2, y+1/2'
'-x+1/2, -z+1/2, -y+1/2'
'z+1/2, -y+1/2, x+1/2'
'-z+1/2, -y+1/2, -x+1/2'
'-x, -y, -z'
'y, -x, -z'
'x, y, -z'
'-y, x, -z'
'-x, z, -y'
'-x, y, z'
'-x, -z, y'
'-z, -y, x'
'x, -y, z'
'z, -y, -x'
'-z, -x, -y'
'-y, -z, -x'
'y, z, -x'
'-z, x, y'
'y, -z, x'
'z, x, -y'
'z, -x, y'
'-y, z, x'
'-y, -x, z'
'y, x, z'
'x, -z, -y'
'x, z, y'
'-z, y, -x'
'z, y, x'
'-x+1/2, -y+1/2, -z+1/2'
'y+1/2, -x+1/2, -z+1/2'
'x+1/2, y+1/2, -z+1/2'
'-y+1/2, x+1/2, -z+1/2'
'-x+1/2, z+1/2, -y+1/2'
'-x+1/2, y+1/2, z+1/2'
'-x+1/2, -z+1/2, y+1/2'
'-z+1/2, -y+1/2, x+1/2'
'x+1/2, -y+1/2, z+1/2'
'z+1/2, -y+1/2, -x+1/2'
'-z+1/2, -x+1/2, -y+1/2'
'-y+1/2, -z+1/2, -x+1/2'
'y+1/2, z+1/2, -x+1/2'
'-z+1/2, x+1/2, y+1/2'
'y+1/2, -z+1/2, x+1/2'
'z+1/2, x+1/2, -y+1/2'
'z+1/2, -x+1/2, y+1/2'
'-y+1/2, z+1/2, x+1/2'
'-y+1/2, -x+1/2, z+1/2'
'y+1/2, x+1/2, z+1/2'
'x+1/2, -z+1/2, -y+1/2'
'x+1/2, z+1/2, y+1/2'
'-z+1/2, y+1/2, -x+1/2'
'z+1/2, y+1/2, x+1/2'

loop_
_atom_site_label
_atom_site_type_symbol
_atom_site_fract_x
_atom_site_fract_y
_atom_site_fract_z
_atom_site_U_iso_or_equiv
_atom_site_adp_type
_atom_site_occupancy
_atom_site_symmetry_multiplicity
_atom_site_calc_flag
_atom_site_refinement_flags
Zr1 Zr 0.207106(15) 0.271576(17) 0.207106(15) 0.1069(4) Uani 1 2 d S
Ni1 Ni 0.2500 0.5000 0.0000 0.0855(6) Uani 1 8 d S
O1 O 0.22221(9) 0.31474(8) 0.17248(8) 0.1106(12) Uani 1 1 d .
O2 O 0.15344(11) 0.24905(13) 0.20099(16) 0.196(2) Uani 1 1 d .
O3 O 0.1963(2) 0.25898(10) 0.25898(10) 0.198(4) Uani 1 2 d S
O4 O 0.21794(9) 0.21794(9) 0.21794(9) 0.0558(14) Uani 1 6 d S
N1 N 0.24990(15) 0.5000 0.05058(9) 0.0907(17) Uani 1 2 d S
C1 C 0.2500 0.33167(10) 0.16833(10) 0.109(3) Uani 1 2 d S
C2 C 0.2500 0.35900(8) 0.14100(8) 0.092(2) Uani 1 2 d S
C3 C 0.22018(16) 0.36654(11) 0.12348(12) 0.1224(18) Uani 1 1 d .
H3 H 0.1993 0.3545 0.1288 0.147 Uiso 1 1 calc R
C4 C 0.22048(17) 0.39212(12) 0.09757(12) 0.132(2) Uani 1 1 d .
H4 H 0.1998 0.3970 0.0851 0.158 Uiso 1 1 calc R
C5 C 0.2500 0.41003(9) 0.08997(9) 0.100(2) Uani 1 2 d S
C6 C 0.2500 0.43734(7) 0.06266(7) 0.099(2) Uani 1 2 d S
C7 C 0.24853(15) 0.47163(8) 0.07218(8) 0.1070(18) Uani 1 1 d .
C8 C 0.24654(18) 0.48294(9) 0.10787(8) 0.148(3) Uani 1 1 d .
H8 H 0.2454 0.4684 0.1277 0.178 Uiso 1 1 calc R

loop_
_atom_site_aniso_label
_atom_site_aniso_U_11
_atom_site_aniso_U_22
_atom_site_aniso_U_33
_atom_site_aniso_U_23
_atom_site_aniso_U_13
_atom_site_aniso_U_12
Zr1 0.1065(4) 0.1078(5) 0.1065(4) 0.0835(4) 0.0747(4) 0.0835(4)
Ni1 0.2173(18) 0.0196(3) 0.0196(3) 0.000 0.000 0.000
O1 0.138(3) 0.098(2) 0.096(2) 0.0709(18) 0.0611(19) 0.069(2)
O2 0.097(3) 0.205(5) 0.286(6) 0.038(4) 0.035(3) 0.090(3)
O3 0.440(11) 0.0772(19) 0.0772(19) 0.039(2) 0.126(4) 0.126(4)
O4 0.0558(14) 0.0558(14) 0.0558(14) 0.0331(17) 0.0331(17) 0.0331(17)
N1 0.224(5) 0.0227(16) 0.0252(17) 0.000 0.002(2) 0.000
C1 0.165(7) 0.082(3) 0.082(3) 0.049(3) 0.071(4) 0.071(4)
C2 0.162(6) 0.058(2) 0.058(2) 0.033(3) 0.036(3) 0.036(3)
C3 0.192(5) 0.084(3) 0.091(3) 0.061(3) 0.019(3) 0.022(3)
C4 0.224(6) 0.078(3) 0.093(3) 0.058(3) 0.001(4) 0.013(4)
C5 0.232(8) 0.0333(15) 0.0333(15) 0.011(2) 0.002(3) 0.002(3)
C6 0.246(7) 0.0259(13) 0.0259(13) 0.0106(17) 0.003(2) 0.003(2)
C7 0.259(6) 0.0339(17) 0.0285(16) 0.0072(13) 0.000(2) -0.003(2)
C8 0.376(8) 0.0454(18) 0.0225(15) 0.0019(15) 0.011(3) 0.003(3)

loop_
_atom_type_symbol
_atom_type_description
_atom_type_scat_dispersion_real
_atom_type_scat_dispersion_imag
_atom_type_scat_source
C C 0.0033 0.0016 'International Tables Vol C Tables 4.2.6.8 and 6.1.1.4'
H H 0.0000 0.0000 'International Tables Vol C Tables 4.2.6.8 and 6.1.1.4'
N N 0.0061 0.0033 'International Tables Vol C Tables 4.2.6.8 and 6.1.1.4'
O O 0.0106 0.0060 'International Tables Vol C Tables 4.2.6.8 and 6.1.1.4'
Zr Zr -2.9673 0.5597 'International Tables Vol C Tables 4.2.6.8 and 6.1.1.4'
Ni Ni 0.3393 1.1124 'International Tables Vol C Tables 4.2.6.8 and 6.1.1.4'

loop_
_geom_angle_atom_site_label_1
_geom_angle_atom_site_label_2
_geom_angle_atom_site_label_3
_geom_angle
_geom_angle_site_symmetry_1
_geom_angle_site_symmetry_3
O3 Zr1 O3 108.8(4) . 12
O3 Zr1 O4 68.34(12) . .
O3 Zr1 O4 68.34(12) 12 .
O3 Zr1 O1 143.24(19) . .
O3 Zr1 O1 78.69(13) 12 .
O4 Zr1 O1 142.15(7) . .
O3 Zr1 O1 78.69(13) . 72
O3 Zr1 O1 143.24(19) 12 72
O4 Zr1 O1 142.15(7) . 72
O1 Zr1 O1 75.62(13) . 72
O3 Zr1 O3 71.6(3) . 83
O3 Zr1 O3 71.6(3) 12 83
O4 Zr1 O3 107.8(2) . 83
O1 Zr1 O3 77.38(16) . 83
O1 Zr1 O3 77.39(17) 72 83
O3 Zr1 O2 80.2(3) . .
O3 Zr1 O2 139.8(2) 12 .
O4 Zr1 O2 80.11(16) . .
O1 Zr1 O2 117.91(16) . .
O1 Zr1 O2 76.33(15) 72 .
O3 Zr1 O2 144.53(15) 83 .
O3 Zr1 O2 139.8(2) . 72
O3 Zr1 O2 80.2(3) 12 72
O4 Zr1 O2 80.11(16) . 72
O1 Zr1 O2 76.33(15) . 72
O1 Zr1 O2 117.91(16) 72 72
O3 Zr1 O2 144.53(15) 83 72
O2 Zr1 O2 70.1(3) . 72
O3 Zr1 Zr1 91.0(3) . 83
O3 Zr1 Zr1 37.0(2) 12 83
O4 Zr1 Zr1 89.80(13) . 83
O1 Zr1 Zr1 73.54(10) . 83
O1 Zr1 Zr1 109.35(11) 72 83
O3 Zr1 Zr1 34.65(7) 83 83
O2 Zr1 Zr1 168.48(13) . 83
O2 Zr1 Zr1 113.82(15) 72 83
O3 Zr1 Zr1 37.1(2) . 84
O3 Zr1 Zr1 91.0(3) 12 84
O4 Zr1 Zr1 89.80(13) . 84
O1 Zr1 Zr1 109.35(11) . 84
O1 Zr1 Zr1 73.54(10) 72 84
O3 Zr1 Zr1 34.65(7) 83 84
O2 Zr1 Zr1 113.82(15) . 84
O2 Zr1 Zr1 168.48(13) 72 84
Zr1 Zr1 Zr1 60.17(3) 83 84
O3 Zr1 Zr1 88.63(13) . 12
O3 Zr1 Zr1 33.16(9) 12 12
O4 Zr1 Zr1 35.18(8) . 12
O1 Zr1 Zr1 110.24(7) . 12
O1 Zr1 Zr1 163.53(10) 72 12
O3 Zr1 Zr1 88.72(13) 83 12
O2 Zr1 Zr1 112.09(11) . 12
O2 Zr1 Zr1 78.56(13) 72 12
Zr1 Zr1 Zr1 59.916(16) 83 12
Zr1 Zr1 Zr1 90.0 84 12
O3 Zr1 Zr1 33.16(9) . 11
O3 Zr1 Zr1 88.64(13) 12 11
O4 Zr1 Zr1 35.18(8) . 11
O1 Zr1 Zr1 163.53(10) . 11
O1 Zr1 Zr1 110.24(7) 72 11
O3 Zr1 Zr1 88.72(13) 83 11
O2 Zr1 Zr1 78.56(13) . 11
O2 Zr1 Zr1 112.09(11) 72 11
Zr1 Zr1 Zr1 90.0 83 11
Zr1 Zr1 Zr1 59.916(16) 84 11
Zr1 Zr1 Zr1 60.0 12 11
N1 Ni1 N1 179.8(3) 79_554 77
N1 Ni1 N1 90.000(1) 79_554 51
N1 Ni1 N1 90.000(1) 77 51
N1 Ni1 N1 90.000(1) 79_554 .
N1 Ni1 N1 90.000(1) 77 .
N1 Ni1 N1 179.8(3) 51 .
C1 O1 Zr1 133.5(3) . .
Zr1 O3 Zr1 113.68(17) . 11
Zr1 O3 Zr1 108.3(3) . 84
Zr1 O3 Zr1 108.3(3) 11 84
Zr1 O4 Zr1 109.63(15) 12 11
Zr1 O4 Zr1 109.63(15) 12 .
Zr1 O4 Zr1 109.63(15) 11 .
C7 N1 C7 105.3(3) 57_565 .
C7 N1 Ni1 127.27(17) 57_565 .
C7 N1 Ni1 127.26(17) . .
O1 C1 O1 126.0(5) 46 .
O1 C1 C2 117.0(3) 46 .
O1 C1 C2 117.0(3) . .
C3 C2 C3 119.9(5) 46 .
C3 C2 C1 120.0(3) 46 .
C3 C2 C1 120.0(3) . .
C2 C3 C4 119.6(5) . .
C5 C4 C3 121.1(6) . .
C4 C5 C4 118.6(5) 46 .
C4 C5 C6 120.7(3) 46 .
C4 C5 C6 120.7(3) . .
C7 C6 C7 121.1(4) . 46
C7 C6 C5 119.45(19) . .
C7 C6 C5 119.45(19) 46 .
C6 C7 N1 127.0(3) . .
C6 C7 C8 123.2(3) . .
N1 C7 C8 109.8(3) . .
C8 C8 C7 107.55(18) 57_565 .

loop_
_geom_bond_atom_site_label_1
_geom_bond_atom_site_label_2
_geom_bond_distance
_geom_bond_site_symmetry_2
Zr1 O3 2.097(2) .
Zr1 O3 2.097(2) 12
Zr1 O4 2.148(2) .
Zr1 O1 2.209(3) .
Zr1 O1 2.209(3) 72
Zr1 O3 2.222(9) 83
Zr1 O2 2.254(5) .
Zr1 O2 2.254(5) 72
Zr1 Zr1 3.5021(16) 83
Zr1 Zr1 3.5021(16) 84
Zr1 Zr1 3.5113(7) 12
Zr1 Zr1 3.5113(7) 11
Ni1 N1 1.948(3) 79_554
Ni1 N1 1.948(3) 77
Ni1 N1 1.948(3) 51
Ni1 N1 1.948(3) .
O1 C1 1.263(4) .
O3 Zr1 2.097(2) 11
O3 Zr1 2.223(9) 84
O4 Zr1 2.148(2) 12
O4 Zr1 2.148(2) 11
N1 C7 1.374(3) 57_565
N1 C7 1.374(3) .
C1 O1 1.263(4) 46
C1 C2 1.489(7) .
C2 C3 1.363(6) 46
C2 C3 1.363(6) .
C3 C4 1.402(5) .
C4 C5 1.362(6) .
C5 C4 1.362(6) 46
C5 C6 1.488(6) .
C6 C7 1.372(4) .
C6 C7 1.372(4) 46
C7 C8 1.444(4) .
C8 C8 1.314(7) 57_565
